data_2236144
loop_
_publ_author_name
'Ren, Tian-li'
'Yang, Cheng-jian'
'Fang, De-yu'
'Shi, Guo-xun'
'Zhu, Xue'

_publ_section_title
;
 Bis[1-(ethoxycarbonylmethyl)pyridinium]
 bis(1,2-dicyanoethene-1,2-dithiolato-\k^2^<i>S</i>,<i>S</i>')nickelate(II)
;
_journal_coeditor_code BX2420
_journal_issue 9
_journal_name_full 'Acta Crystallographica Section E'
_journal_page_first m1151
_journal_paper_doi 10.1107/S1600536812033831
_journal_volume 68
_journal_year 2012
_chemical_formula_iupac '(C9 H12 N O2)2 [Ni (C4 N2 S2)2 ]'
_chemical_formula_moiety '2(C9 H12 N O2 +), C8 N4 Ni S4 2-'
_chemical_formula_sum 'C26 H24 N6 Ni O4 S4'
_chemical_formula_weight 671.46
_chemical_name_systematic
;
Bis[1-(ethoxycarbonylmethyl)pyridinium]
bis(1,2-dicyanoethene-1,2-dithiolato-\k^2^<i>S</i>,<i>S</i>')nickelate(II)
;
_space_group_IT_number 14
_symmetry_cell_setting monoclinic
_symmetry_space_group_name_Hall '-P 2ybc'
_symmetry_space_group_name_H-M 'P 1 21/c 1'
_atom_sites_solution_hydrogens geom
_atom_sites_solution_primary direct
_atom_sites_solution_secondary difmap
_audit_creation_method SHELXL-97
_cell_angle_alpha 90.00
_cell_angle_beta 104.803(4)
_cell_angle_gamma 90.00
_cell_formula_units_Z 4
_cell_length_a 9.486(2)
_cell_length_b 19.542(5)
_cell_length_c 17.635(4)
_cell_measurement_reflns_used 1842
_cell_measurement_temperature 291(2)
_cell_measurement_theta_max 19.95
_cell_measurement_theta_min 2.39
_cell_volume 3160.6(13)
_computing_cell_refinement 'SAINT (Bruker, 2000)'
_computing_data_collection 'SMART (Bruker, 2000)'
_computing_data_reduction 'SAINT (Bruker, 2000)'
_computing_molecular_graphics 'SHELXTL (Sheldrick, 2008)'
_computing_publication_material 'SHELXTL (Sheldrick, 2008)'
_computing_structure_refinement 'SHELXTL (Sheldrick, 2008)'
_computing_structure_solution 'SHELXTL (Sheldrick, 2008)'
_diffrn_ambient_temperature 291(2)
_diffrn_measured_fraction_theta_full 0.997
_diffrn_measured_fraction_theta_max 0.997
_diffrn_measurement_device_type 'Bruker SMART APEX CCD'
_diffrn_measurement_method 'phi and omega scans'
_diffrn_radiation_monochromator graphite
_diffrn_radiation_source 'sealed tube'
_diffrn_radiation_type MoK\a
_diffrn_radiation_wavelength 0.71073
_diffrn_reflns_av_R_equivalents 0.0258
_diffrn_reflns_av_sigmaI/netI 0.0262
_diffrn_reflns_limit_h_max 11
_diffrn_reflns_limit_h_min -11
_diffrn_reflns_limit_k_max 24
_diffrn_reflns_limit_k_min -24
_diffrn_reflns_limit_l_max 12
_diffrn_reflns_limit_l_min -21
_diffrn_reflns_number 16888
_diffrn_reflns_theta_full 26.00
_diffrn_reflns_theta_max 26.00
_diffrn_reflns_theta_min 2.08
_exptl_absorpt_coefficient_mu 0.919
_exptl_absorpt_correction_T_max 0.9137
_exptl_absorpt_correction_T_min 0.7701
_exptl_absorpt_correction_type multi-scan
_exptl_absorpt_process_details '(SADABS; Bruker, 2000)'
_exptl_crystal_colour red-brown
_exptl_crystal_density_diffrn 1.411
_exptl_crystal_density_method 'not measured'
_exptl_crystal_description block
_exptl_crystal_F_000 1384
_exptl_crystal_size_max 0.30
_exptl_crystal_size_mid 0.15
_exptl_crystal_size_min 0.10
_refine_diff_density_max 0.179
_refine_diff_density_min -0.339
_refine_ls_extinction_method none
_refine_ls_goodness_of_fit_ref 1.024
_refine_ls_hydrogen_treatment constr
_refine_ls_matrix_type full
_refine_ls_number_parameters 370
_refine_ls_number_reflns 6200
_refine_ls_number_restraints 0
_refine_ls_restrained_S_all 1.024
_refine_ls_R_factor_all 0.0554
_refine_ls_R_factor_gt 0.0432
_refine_ls_shift/su_max 0.000
_refine_ls_shift/su_mean 0.000
_refine_ls_structure_factor_coef Fsqd
_refine_ls_weighting_details 'calc w=1/[\s^2^(Fo^2^)+(0.06P)^2^+1.22P] where P=(Fo^2^+2Fc^2^)/3'
_refine_ls_weighting_scheme calc
_refine_ls_wR_factor_gt 0.1099
_refine_ls_wR_factor_ref 0.1143
_reflns_number_gt 5024
_reflns_number_total 6200
_reflns_threshold_expression I>2sigma(I)
_cod_data_source_file bx2420.cif
_cod_data_source_block I
_cod_original_sg_symbol_H-M 'P 21/c'
_cod_database_code 2236144
_cod_database_fobs_code 2236144

loop_
_symmetry_equiv_pos_as_xyz
'x, y, z'
'-x, y+1/2, -z+1/2'
'-x, -y, -z'
'x, -y-1/2, z-1/2'

loop_
_atom_site_type_symbol
_atom_site_label
_atom_site_fract_x
_atom_site_fract_y
_atom_site_fract_z
_atom_site_U_iso_or_equiv
_atom_site_adp_type
_atom_site_calc_flag
_atom_site_refinement_flags
_atom_site_occupancy
_atom_site_symmetry_multiplicity
C C1 0.0092(3) 0.27127(15) 0.68082(18) 0.0574(7) Uani d . 1 1
H H1A -0.0512 0.2503 0.7105 0.069 Uiso d R 1 1
C C2 -0.0336(3) 0.27156(17) 0.60181(19) 0.0627(8) Uani d . 1 1
H H2A -0.1235 0.2499 0.5752 0.075 Uiso d R 1 1
C C3 0.0489(3) 0.30165(17) 0.5601(2) 0.0659(8) Uani d . 1 1
H H3A 0.0172 0.3019 0.5038 0.079 Uiso d R 1 1
C C4 0.1749(4) 0.33078(17) 0.5965(2) 0.0702(9) Uani d . 1 1
H H4A 0.2352 0.3526 0.5674 0.084 Uiso d R 1 1
C C5 0.2169(4) 0.33164(17) 0.67691(19) 0.0690(9) Uani d . 1 1
H H5A 0.3086 0.3513 0.7042 0.083 Uiso d R 1 1
C C6 0.1778(4) 0.29897(17) 0.80314(17) 0.0625(8) Uani d . 1 1
H H6A 0.2808 0.3076 0.8195 0.075 Uiso d R 1 1
H H6B 0.1605 0.2538 0.8202 0.075 Uiso d R 1 1
C C7 0.1028(4) 0.35080(17) 0.8425(2) 0.0656(8) Uani d . 1 1
C C8 0.0589(4) 0.37959(17) 0.9706(2) 0.0664(9) Uani d . 1 1
H H8A 0.0711 0.3532 1.0178 0.080 Uiso d R 1 1
H H8B -0.0422 0.3875 0.9456 0.080 Uiso d R 1 1
C C9 0.1514(4) 0.44077(17) 0.99563(19) 0.0657(8) Uani d . 1 1
H H9A 0.1085 0.4676 1.0295 0.099 Uiso d R 1 1
H H9B 0.2469 0.4261 1.0239 0.099 Uiso d R 1 1
H H9C 0.1585 0.4679 0.9514 0.099 Uiso d R 1 1
C C10 0.2726(4) 0.56883(17) 0.31523(19) 0.0632(8) Uani d . 1 1
H H10A 0.1770 0.5767 0.2817 0.076 Uiso d R 1 1
C C11 0.3033(4) 0.58304(16) 0.3941(2) 0.0678(9) Uani d . 1 1
H H11A 0.2314 0.6030 0.4171 0.081 Uiso d R 1 1
C C12 0.4402(4) 0.56894(17) 0.4396(2) 0.0664(8) Uani d . 1 1
H H12A 0.4628 0.5784 0.4948 0.080 Uiso d R 1 1
C C13 0.5375(3) 0.54072(16) 0.40850(19) 0.0608(7) Uani d . 1 1
H H13A 0.6330 0.5314 0.4413 0.073 Uiso d R 1 1
C C14 0.5035(3) 0.52757(16) 0.33203(18) 0.0605(7) Uani d . 1 1
H H14A 0.5737 0.5057 0.3094 0.073 Uiso d R 1 1
C C15 0.3445(4) 0.53147(17) 0.20264(18) 0.0658(8) Uani d . 1 1
H H15A 0.2409 0.5290 0.1813 0.079 Uiso d R 1 1
H H15B 0.3862 0.4883 0.1940 0.079 Uiso d R 1 1
C C16 0.4074(3) 0.58706(15) 0.16235(18) 0.0580(7) Uani d . 1 1
C C17 0.4174(4) 0.62653(17) 0.0371(2) 0.0668(9) Uani d . 1 1
H H17A 0.5182 0.6357 0.0617 0.080 Uiso d R 1 1
H H17B 0.3640 0.6688 0.0297 0.080 Uiso d R 1 1
C C18 0.4040(4) 0.59306(18) -0.03955(19) 0.0701(9) Uani d . 1 1
H H18A 0.4414 0.6207 -0.0750 0.105 Uiso d R 1 1
H H18B 0.4569 0.5507 -0.0301 0.105 Uiso d R 1 1
H H18C 0.3025 0.5838 -0.0622 0.105 Uiso d R 1 1
C C19 0.5736(3) 0.30442(17) 0.31581(18) 0.0586(7) Uani d . 1 1
C C20 0.7122(3) 0.27502(17) 0.34896(18) 0.0584(7) Uani d . 1 1
C C21 0.5209(3) 0.30770(16) 0.23727(18) 0.0600(7) Uani d . 1 1
C C22 0.6003(3) 0.27884(16) 0.18676(19) 0.0604(7) Uani d . 1 1
C C23 -0.0312(3) 0.43365(16) 0.27582(17) 0.0548(7) Uani d . 1 1
C C24 -0.1682(3) 0.46578(17) 0.24053(18) 0.0613(7) Uani d . 1 1
C C25 0.0161(3) 0.42632(17) 0.35483(17) 0.0570(7) Uani d . 1 1
C C26 -0.0736(3) 0.44181(17) 0.40549(19) 0.0614(8) Uani d . 1 1
N N1 0.1339(3) 0.30149(13) 0.71817(14) 0.0553(6) Uani d . 1 1
N N2 0.3757(3) 0.54281(13) 0.28536(14) 0.0578(6) Uani d . 1 1
N N3 0.8255(3) 0.25235(14) 0.37599(17) 0.0700(8) Uani d . 1 1
N N4 0.6599(3) 0.25557(15) 0.14504(16) 0.0668(7) Uani d . 1 1
N N5 -0.2783(3) 0.49033(15) 0.21326(16) 0.0651(7) Uani d . 1 1
N N6 -0.1470(3) 0.45396(14) 0.44550(16) 0.0645(7) Uani d . 1 1
Ni Ni1 0.27080(4) 0.370117(18) 0.29545(2) 0.05072(12) Uani d . 1 1
O O1 0.0043(3) 0.38524(11) 0.80562(13) 0.0695(6) Uani d . 1 1
O O2 0.1514(2) 0.34855(11) 0.91666(13) 0.0687(6) Uani d . 1 1
O O3 0.4846(2) 0.63080(11) 0.19261(12) 0.0618(5) Uani d . 1 1
O O4 0.3596(2) 0.57755(11) 0.08488(12) 0.0634(5) Uani d . 1 1
S S1 0.46957(8) 0.33440(4) 0.37583(4) 0.05255(18) Uani d . 1 1
S S2 0.35111(8) 0.34322(4) 0.19505(4) 0.05189(17) Uani d . 1 1
S S3 0.07449(8) 0.40886(4) 0.21465(4) 0.05150(18) Uani d . 1 1
S S4 0.18471(8) 0.38983(4) 0.39552(4) 0.05204(17) Uani d . 1 1

loop_
_atom_site_aniso_label
_atom_site_aniso_U_11
_atom_site_aniso_U_22
_atom_site_aniso_U_33
_atom_site_aniso_U_12
_atom_site_aniso_U_13
_atom_site_aniso_U_23
C1 0.0555(17) 0.0526(16) 0.0653(18) -0.0082(13) 0.0176(14) -0.0130(14)
C2 0.0542(17) 0.0706(19) 0.0645(19) -0.0201(15) 0.0173(14) -0.0173(15)
C3 0.0540(17) 0.076(2) 0.0641(19) -0.0093(15) 0.0080(14) 0.0125(16)
C4 0.076(2) 0.0659(19) 0.0649(19) -0.0291(17) 0.0112(16) 0.0117(16)
C5 0.069(2) 0.0648(19) 0.0645(19) -0.0179(16) 0.0003(15) 0.0222(16)
C6 0.0695(19) 0.0634(18) 0.0540(17) 0.0206(15) 0.0143(14) -0.0037(14)
C7 0.0636(19) 0.0605(18) 0.069(2) 0.0149(15) 0.0098(16) -0.0188(16)
C8 0.0626(19) 0.0677(19) 0.0623(18) 0.0139(15) 0.0036(15) -0.0193(15)
C9 0.069(2) 0.0657(19) 0.0630(18) 0.0146(15) 0.0184(15) -0.0181(15)
C10 0.0568(18) 0.0680(19) 0.0641(19) 0.0133(15) 0.0142(14) 0.0103(15)
C11 0.076(2) 0.0582(18) 0.070(2) 0.0250(16) 0.0204(17) 0.0048(15)
C12 0.067(2) 0.070(2) 0.0600(18) -0.0121(16) 0.0110(15) -0.0047(15)
C13 0.0517(16) 0.0602(17) 0.068(2) -0.0049(14) 0.0108(14) 0.0073(15)
C14 0.0603(18) 0.0642(18) 0.0600(18) 0.0098(14) 0.0207(14) 0.0131(14)
C15 0.077(2) 0.0613(18) 0.0574(17) -0.0215(16) 0.0140(15) -0.0099(14)
C16 0.0610(18) 0.0534(16) 0.0593(17) -0.0091(14) 0.0150(14) -0.0094(14)
C17 0.068(2) 0.0584(18) 0.069(2) -0.0180(15) 0.0078(16) 0.0077(15)
C18 0.075(2) 0.069(2) 0.0642(19) -0.0213(16) 0.0149(16) 0.0186(16)
C19 0.0442(15) 0.0707(19) 0.0624(18) 0.0064(13) 0.0161(13) 0.0019(15)
C20 0.0495(17) 0.0670(18) 0.0581(17) 0.0027(14) 0.0124(13) -0.0007(14)
C21 0.0587(17) 0.0632(18) 0.0604(18) 0.0127(14) 0.0197(14) 0.0052(14)
C22 0.0602(18) 0.0597(17) 0.0644(18) 0.0173(14) 0.0216(15) 0.0124(14)
C23 0.0404(14) 0.0676(18) 0.0581(17) 0.0016(12) 0.0156(12) 0.0073(14)
C24 0.0545(18) 0.0698(19) 0.0603(18) 0.0118(15) 0.0162(14) 0.0024(15)
C25 0.0513(16) 0.0680(18) 0.0525(16) 0.0062(13) 0.0147(13) -0.0072(14)
C26 0.0574(17) 0.0676(19) 0.0597(18) 0.0142(15) 0.0161(14) -0.0068(15)
N1 0.0528(13) 0.0582(14) 0.0528(14) 0.0015(11) 0.0095(11) -0.0033(11)
N2 0.0492(14) 0.0653(15) 0.0577(14) -0.0080(11) 0.0111(11) -0.0050(12)
N3 0.0570(15) 0.0670(16) 0.0742(18) 0.0118(13) -0.0050(13) -0.0157(14)
N4 0.0655(16) 0.0733(17) 0.0619(16) 0.0269(14) 0.0173(13) 0.0104(13)
N5 0.0482(14) 0.0825(18) 0.0672(16) 0.0142(13) 0.0193(12) 0.0097(14)
N6 0.0625(16) 0.0694(16) 0.0616(15) 0.0164(13) 0.0158(13) -0.0141(13)
Ni1 0.0489(2) 0.0502(2) 0.0536(2) 0.00300(15) 0.01412(16) -0.00066(15)
O1 0.0652(13) 0.0641(13) 0.0718(14) 0.0178(11) 0.0039(11) -0.0198(11)
O2 0.0707(14) 0.0654(13) 0.0651(14) 0.0163(11) 0.0085(11) -0.0224(11)
O3 0.0625(13) 0.0630(12) 0.0574(12) -0.0164(10) 0.0107(10) 0.0014(10)
O4 0.0693(13) 0.0660(13) 0.0569(12) -0.0244(11) 0.0195(10) -0.0107(10)
S1 0.0502(4) 0.0529(4) 0.0540(4) 0.0037(3) 0.0124(3) -0.0015(3)
S2 0.0501(4) 0.0523(4) 0.0540(4) 0.0045(3) 0.0146(3) 0.0007(3)
S3 0.0488(4) 0.0529(4) 0.0534(4) 0.0041(3) 0.0141(3) -0.0008(3)
S4 0.0503(4) 0.0528(4) 0.0531(4) 0.0035(3) 0.0135(3) -0.0010(3)

loop_
_atom_type_symbol
_atom_type_description
_atom_type_scat_dispersion_real
_atom_type_scat_dispersion_imag
_atom_type_scat_source
C C 0.0033 0.0016 'International Tables Vol C Tables 4.2.6.8 and 6.1.1.4'
H H 0.0000 0.0000 'International Tables Vol C Tables 4.2.6.8 and 6.1.1.4'
N N 0.0061 0.0033 'International Tables Vol C Tables 4.2.6.8 and 6.1.1.4'
O O 0.0106 0.0060 'International Tables Vol C Tables 4.2.6.8 and 6.1.1.4'
S S 0.1246 0.1234 'International Tables Vol C Tables 4.2.6.8 and 6.1.1.4'
Ni Ni 0.3393 1.1124 'International Tables Vol C Tables 4.2.6.8 and 6.1.1.4'

loop_
_geom_angle_atom_site_label_1
_geom_angle_atom_site_label_2
_geom_angle_atom_site_label_3
_geom_angle
N1 C1 C2 120.2(3)
N1 C1 H1A 119.7
C2 C1 H1A 120.1
C3 C2 C1 120.4(3)
C3 C2 H2A 119.7
C1 C2 H2A 119.9
C4 C3 C2 120.0(3)
C4 C3 H3A 120.1
C2 C3 H3A 119.8
C3 C4 C5 119.5(3)
C3 C4 H4A 121.0
C5 C4 H4A 119.4
N1 C5 C4 120.1(3)
N1 C5 H5A 119.2
C4 C5 H5A 120.6
N1 C6 C7 114.1(3)
N1 C6 H6A 107.8
C7 C6 H6A 108.0
N1 C6 H6B 109.2
C7 C6 H6B 109.5
H6A C6 H6B 108.0
O1 C7 O2 127.2(3)
O1 C7 C6 121.4(3)
O2 C7 C6 111.2(3)
C9 C8 O2 96.4(3)
C9 C8 H8A 104.2
O2 C8 H8A 110.7
C9 C8 H8B 116.9
O2 C8 H8B 115.5
H8A C8 H8B 111.7
C8 C9 H9A 108.3
C8 C9 H9B 108.8
H9A C9 H9B 109.5
C8 C9 H9C 111.3
H9A C9 H9C 109.5
H9B C9 H9C 109.5
N2 C10 C11 119.5(3)
N2 C10 H10A 119.6
C11 C10 H10A 120.9
C12 C11 C10 118.4(3)
C12 C11 H11A 120.3
C10 C11 H11A 121.3
C13 C12 C11 120.3(3)
C13 C12 H12A 120.5
C11 C12 H12A 119.2
C12 C13 C14 119.5(3)
C12 C13 H13A 119.0
C14 C13 H13A 121.5
N2 C14 C13 122.5(3)
N2 C14 H14A 117.9
C13 C14 H14A 119.6
N2 C15 C16 111.5(2)
N2 C15 H15A 109.4
C16 C15 H15A 110.0
N2 C15 H15B 108.1
C16 C15 H15B 109.4
H15A C15 H15B 108.4
O3 C16 O4 125.5(3)
O3 C16 C15 126.4(3)
O4 C16 C15 108.1(2)
O4 C17 C18 106.1(2)
O4 C17 H17A 109.7
C18 C17 H17A 109.9
O4 C17 H17B 112.1
C18 C17 H17B 109.7
H17A C17 H17B 109.3
C17 C18 H18A 112.8
C17 C18 H18B 107.7
H18A C18 H18B 109.5
C17 C18 H18C 107.9
H18A C18 H18C 109.5
H18B C18 H18C 109.5
C21 C19 C20 120.3(3)
C21 C19 S1 119.6(2)
C20 C19 S1 120.1(2)
N3 C20 C19 178.8(4)
C19 C21 C22 120.5(3)
C19 C21 S2 121.3(2)
C22 C21 S2 118.1(2)
N4 C22 C21 178.1(4)
C25 C23 C24 121.1(3)
C25 C23 S3 121.4(2)
C24 C23 S3 117.4(2)
N5 C24 C23 178.6(4)
C23 C25 C26 122.1(3)
C23 C25 S4 119.8(2)
C26 C25 S4 117.9(2)
N6 C26 C25 179.2(4)
C1 N1 C5 119.8(3)
C1 N1 C6 118.6(3)
C5 N1 C6 121.5(3)
C14 N2 C10 119.7(3)
C14 N2 C15 121.4(3)
C10 N2 C15 119.0(3)
S4 Ni1 S2 176.02(3)
S4 Ni1 S1 88.30(3)
S2 Ni1 S1 91.58(3)
S4 Ni1 S3 91.96(3)
S2 Ni1 S3 88.28(3)
S1 Ni1 S3 178.30(3)
C7 O2 C8 119.8(2)
C16 O4 C17 114.6(2)
C19 S1 Ni1 104.30(11)
C21 S2 Ni1 103.18(11)
C23 S3 Ni1 103.07(10)
C25 S4 Ni1 103.71(10)

loop_
_geom_bond_atom_site_label_1
_geom_bond_atom_site_label_2
_geom_bond_distance
C1 N1 1.335(4)
C1 C2 1.348(4)
C1 H1A 0.9601
C2 C3 1.340(4)
C2 H2A 0.9600
C3 C4 1.331(4)
C3 H3A 0.9599
C4 C5 1.372(5)
C4 H4A 0.9600
C5 N1 1.338(4)
C5 H5A 0.9601
C6 N1 1.450(4)
C6 C7 1.506(4)
C6 H6A 0.9600
C6 H6B 0.9599
C7 O1 1.200(4)
C7 O2 1.271(4)
C8 C9 1.482(5)
C8 O2 1.572(4)
C8 H8A 0.9600
C8 H8B 0.9600
C9 H9A 0.9600
C9 H9B 0.9600
C9 H9C 0.9600
C10 N2 1.325(4)
C10 C11 1.375(5)
C10 H10A 0.9600
C11 C12 1.369(5)
C11 H11A 0.9600
C12 C13 1.310(5)
C12 H12A 0.9601
C13 C14 1.329(4)
C13 H13A 0.9600
C14 N2 1.314(4)
C14 H14A 0.9599
C15 N2 1.430(4)
C15 C16 1.502(4)
C15 H15A 0.9601
C15 H15B 0.9599
C16 O3 1.163(3)
C16 O4 1.338(4)
C17 O4 1.471(4)
C17 C18 1.478(5)
C17 H17A 0.9600
C17 H17B 0.9598
C18 H18A 0.9600
C18 H18B 0.9600
C18 H18C 0.9600
C19 C21 1.349(4)
C19 C20 1.417(4)
C19 S1 1.723(3)
C20 N3 1.148(4)
C21 C22 1.422(4)
C21 S2 1.737(3)
C22 N4 1.132(4)
C23 C25 1.358(4)
C23 C24 1.435(4)
C23 S3 1.719(3)
C24 N5 1.138(4)
C25 C26 1.415(4)
C25 S4 1.730(3)
C26 N6 1.136(4)
Ni1 S4 2.1599(9)
Ni1 S2 2.1636(9)
Ni1 S1 2.1647(9)
Ni1 S3 2.1714(9)

loop_
_geom_hbond_atom_site_label_D
_geom_hbond_atom_site_label_H
_geom_hbond_atom_site_label_A
_geom_hbond_site_symmetry_A
_geom_hbond_distance_DH
_geom_hbond_distance_HA
_geom_hbond_distance_DA
_geom_hbond_angle_DHA
C10 H10A O1 3_566 0.96 2.13 3.064(4) 164
C13 H13A N6 1_655 0.96 2.57 3.357(4) 140
C15 H15B S2 . 0.96 2.86 3.680(3) 145

loop_
_geom_torsion_atom_site_label_1
_geom_torsion_atom_site_label_2
_geom_torsion_atom_site_label_3
_geom_torsion_atom_site_label_4
_geom_torsion
N1 C1 C2 C3 0.5(5)
C1 C2 C3 C4 0.9(6)
C2 C3 C4 C5 -2.1(6)
C3 C4 C5 N1 2.1(6)
N1 C6 C7 O1 7.7(5)
N1 C6 C7 O2 -176.5(3)
N2 C10 C11 C12 -0.7(5)
C10 C11 C12 C13 -2.0(5)
C11 C12 C13 C14 1.8(5)
C12 C13 C14 N2 1.1(5)
N2 C15 C16 O3 7.5(5)
N2 C15 C16 O4 -172.8(3)
C20 C19 C21 C22 3.0(5)
S1 C19 C21 C22 -175.5(3)
C20 C19 C21 S2 179.8(2)
S1 C19 C21 S2 1.3(4)
C24 C23 C25 C26 8.0(5)
S3 C23 C25 C26 -175.3(3)
C24 C23 C25 S4 -177.9(2)
C2 C1 N1 C5 -0.5(5)
C2 C1 N1 C6 -178.8(3)
C4 C5 N1 C1 -0.8(5)
C4 C5 N1 C6 177.4(3)
C7 C6 N1 C1 -80.3(4)
C7 C6 N1 C5 101.4(4)
C13 C14 N2 C10 -3.8(5)
C13 C14 N2 C15 176.6(3)
C11 C10 N2 C14 3.5(5)
C11 C10 N2 C15 -176.9(3)
C16 C15 N2 C14 -79.4(4)
C16 C15 N2 C10 101.0(4)
O1 C7 O2 C8 15.0(6)
C6 C7 O2 C8 -160.4(3)
C9 C8 O2 C7 -107.1(3)
O3 C16 O4 C17 2.3(5)
C15 C16 O4 C17 -177.4(3)
C18 C17 O4 C16 157.6(3)
C21 C19 S1 Ni1 0.1(3)
C20 C19 S1 Ni1 -178.4(2)
S4 Ni1 S1 C19 174.96(12)
C19 C21 S2 Ni1 -2.0(3)
S1 Ni1 S2 C21 1.54(12)
S3 Ni1 S2 C21 179.84(12)
C25 C23 S3 Ni1 -0.2(3)
C24 C23 S3 Ni1 176.6(2)
S4 Ni1 S3 C23 1.13(11)
C23 C25 S4 Ni1 2.0(3)
C26 C25 S4 Ni1 176.3(2)
S1 Ni1 S4 C25 176.70(12)
S3 Ni1 S4 C25 -1.61(12)
